data_7206871
loop_
_publ_author_name
'Solanko, Katarzyna A.'
'Bond., Andrew D.'

_publ_section_title
;
 Influence of impurities on the crystallisation of 5-X-aspirin and
 5-X-aspirin anhydride polymorphs (X = Cl, Br, Me)
;
_journal_issue 23
_journal_name_full CrystEngComm
_journal_page_first 6991
_journal_paper_doi 10.1039/c1ce06065a
_journal_volume 13
_journal_year 2011
_chemical_absolute_configuration ad
_chemical_formula_moiety 'C18 H12 Br2 O7'
_chemical_formula_sum 'C18 H12 Br2 O7'
_chemical_formula_weight 500.10
_chemical_name_common '5-Br-aspirin anhydride (form I)'
_space_group_IT_number 19
_symmetry_cell_setting orthorhombic
_symmetry_space_group_name_Hall 'P 2ac 2ab'
_symmetry_space_group_name_H-M 'P 21 21 21'
_atom_sites_solution_hydrogens geom
_atom_sites_solution_primary direct
_atom_sites_solution_secondary difmap
_cell_angle_alpha 90.00
_cell_angle_beta 90.00
_cell_angle_gamma 90.00
_cell_formula_units_Z 4
_cell_length_a 10.5579(5)
_cell_length_b 12.5176(7)
_cell_length_c 13.7487(8)
_cell_measurement_reflns_used 9496
_cell_measurement_temperature 150(2)
_cell_measurement_theta_max 25.67
_cell_measurement_theta_min 2.43
_cell_volume 1817.02(17)
_computing_cell_refinement 'SAINT v.7.68a (Bruker, 2010)'
_computing_data_collection 'APEX2 v2010.1-2 (Bruker, 2010)'
_computing_data_reduction SAINT
_computing_molecular_graphics SHELXTL
_computing_publication_material SHELXTL
_computing_structure_refinement SHELXTL
_computing_structure_solution 'SHELXTL v.6.12 (Sheldrick, 2008)'
_diffrn_ambient_temperature 150(2)
_diffrn_measured_fraction_theta_full 0.996
_diffrn_measured_fraction_theta_max 0.996
_diffrn_measurement_device_type 'Bruker Nonius X8APEX-II CCD'
_diffrn_measurement_method '\w and \f scans'
_diffrn_radiation_monochromator graphite
_diffrn_radiation_source 'fine-focus sealed tube'
_diffrn_radiation_type MoK\a
_diffrn_radiation_wavelength 0.71073
_diffrn_reflns_av_R_equivalents 0.0297
_diffrn_reflns_av_sigmaI/netI 0.0327
_diffrn_reflns_limit_h_max 12
_diffrn_reflns_limit_h_min -12
_diffrn_reflns_limit_k_max 15
_diffrn_reflns_limit_k_min -15
_diffrn_reflns_limit_l_max 16
_diffrn_reflns_limit_l_min -16
_diffrn_reflns_number 17330
_diffrn_reflns_theta_full 25.69
_diffrn_reflns_theta_max 25.69
_diffrn_reflns_theta_min 3.54
_diffrn_standards_number 0
_exptl_absorpt_coefficient_mu 4.500
_exptl_absorpt_correction_T_max 0.662
_exptl_absorpt_correction_T_min 0.254
_exptl_absorpt_correction_type multi-scan
_exptl_absorpt_process_details 'SADABS (Sheldrick, 2008)'
_exptl_crystal_colour colourless
_exptl_crystal_density_diffrn 1.828
_exptl_crystal_density_method 'not measured'
_exptl_crystal_description block
_exptl_crystal_F_000 984
_exptl_crystal_size_max 0.30
_exptl_crystal_size_mid 0.20
_exptl_crystal_size_min 0.10
_refine_diff_density_max 0.218
_refine_diff_density_min -0.241
_refine_diff_density_rms 0.045
_refine_ls_abs_structure_details 'Flack (1983), 1464 Friedel pairs'
_refine_ls_abs_structure_Flack 0.005(5)
_refine_ls_extinction_method none
_refine_ls_goodness_of_fit_ref 0.985
_refine_ls_hydrogen_treatment constr
_refine_ls_matrix_type full
_refine_ls_number_parameters 246
_refine_ls_number_reflns 3427
_refine_ls_number_restraints 0
_refine_ls_restrained_S_all 0.985
_refine_ls_R_factor_all 0.0206
_refine_ls_R_factor_gt 0.0181
_refine_ls_shift/su_max 0.001
_refine_ls_shift/su_mean 0.000
_refine_ls_structure_factor_coef Fsqd
_refine_ls_weighting_details 'calc w=1/[\s^2^(Fo^2^)+(0.0131P)^2^] where P=(Fo^2^+2Fc^2^)/3'
_refine_ls_weighting_scheme calc
_refine_ls_wR_factor_gt 0.0387
_refine_ls_wR_factor_ref 0.0391
_reflns_number_gt 3211
_reflns_number_total 3427
_reflns_threshold_expression I>2\s(I)
_cod_data_source_file c1ce06065a.txt
_cod_data_source_block 5-Br-AA_I
_cod_database_code 7206871

loop_
_symmetry_equiv_pos_as_xyz
'x, y, z'
'-x+1/2, -y, z+1/2'
'-x, y+1/2, -z+1/2'
'x+1/2, -y+1/2, -z'

loop_
_atom_site_label
_atom_site_type_symbol
_atom_site_fract_x
_atom_site_fract_y
_atom_site_fract_z
_atom_site_U_iso_or_equiv
_atom_site_adp_type
_atom_site_occupancy
_atom_site_symmetry_multiplicity
_atom_site_calc_flag
_atom_site_refinement_flags
Br1 Br 0.16973(2) 0.61534(2) 0.209946(18) 0.03024(7) Uani 1 1 d .
Br2 Br 0.85501(2) 0.340269(19) 0.072010(17) 0.03107(7) Uani 1 1 d .
O1 O 0.65815(14) 0.66928(12) 0.24662(11) 0.0240(3) Uani 1 1 d .
O2 O 0.72563(15) 0.82205(14) 0.17935(13) 0.0410(5) Uani 1 1 d .
O3 O 0.57045(13) 0.89910(12) 0.03400(10) 0.0219(3) Uani 1 1 d .
O4 O 0.52801(18) 1.02668(14) 0.14339(14) 0.0460(5) Uani 1 1 d .
O5 O 0.77902(15) 0.72947(12) 0.37042(11) 0.0281(4) Uani 1 1 d .
O6 O 0.95961(13) 0.58942(11) 0.43913(11) 0.0215(3) Uani 1 1 d .
O7 O 0.90576(15) 0.45447(13) 0.53904(11) 0.0285(4) Uani 1 1 d .
C1 C 0.5114(2) 0.76502(16) 0.15268(16) 0.0175(5) Uani 1 1 d .
C2 C 0.47841(19) 0.83553(17) 0.07823(15) 0.0194(5) Uani 1 1 d .
C3 C 0.3564(2) 0.84026(18) 0.04316(15) 0.0237(5) Uani 1 1 d .
H3A H 0.3363 0.8885 -0.0079 0.028 Uiso 1 1 calc R
C4 C 0.2628(2) 0.77543(17) 0.08154(16) 0.0240(5) Uani 1 1 d .
H4A H 0.1783 0.7790 0.0580 0.029 Uiso 1 1 calc R
C5 C 0.2953(2) 0.70538(18) 0.15490(16) 0.0213(5) Uani 1 1 d .
C6 C 0.41676(19) 0.69823(17) 0.19068(15) 0.0186(5) Uani 1 1 d .
H6A H 0.4364 0.6485 0.2407 0.022 Uiso 1 1 calc R
C7 C 0.6414(2) 0.75966(17) 0.19232(15) 0.0216(5) Uani 1 1 d .
C8 C 0.5894(2) 0.99685(19) 0.07591(19) 0.0285(5) Uani 1 1 d .
C9 C 0.6914(2) 1.0559(2) 0.02434(19) 0.0364(7) Uani 1 1 d .
H9A H 0.7412 1.0968 0.0715 0.055 Uiso 1 1 calc R
H9B H 0.6536 1.1047 -0.0232 0.055 Uiso 1 1 calc R
H9C H 0.7466 1.0049 -0.0093 0.055 Uiso 1 1 calc R
C10 C 0.76058(19) 0.66226(18) 0.31129(15) 0.0196(5) Uani 1 1 d .
C11 C 0.83363(19) 0.56250(15) 0.29479(15) 0.0166(4) Uani 1 1 d .
C12 C 0.81152(19) 0.50326(17) 0.21042(16) 0.0197(5) Uani 1 1 d .
H12A H 0.7460 0.5241 0.1671 0.024 Uiso 1 1 calc R
C13 C 0.8842(2) 0.41483(16) 0.18972(15) 0.0205(5) Uani 1 1 d .
C14 C 0.9799(2) 0.38212(18) 0.25158(16) 0.0224(5) Uani 1 1 d .
H14A H 1.0306 0.3217 0.2362 0.027 Uiso 1 1 calc R
C15 C 1.0002(2) 0.43929(18) 0.33638(17) 0.0221(5) Uani 1 1 d .
H15A H 1.0642 0.4167 0.3804 0.027 Uiso 1 1 calc R
C16 C 0.9290(2) 0.52857(17) 0.35797(15) 0.0180(5) Uani 1 1 d .
C17 C 0.9486(2) 0.54217(19) 0.52854(16) 0.0215(5) Uani 1 1 d .
C18 C 0.9948(2) 0.6153(2) 0.60660(16) 0.0307(6) Uani 1 1 d .
H18A H 0.9794 0.5826 0.6703 0.046 Uiso 1 1 calc R
H18B H 0.9495 0.6834 0.6025 0.046 Uiso 1 1 calc R
H18C H 1.0858 0.6277 0.5982 0.046 Uiso 1 1 calc R

loop_
_atom_site_aniso_label
_atom_site_aniso_U_11
_atom_site_aniso_U_22
_atom_site_aniso_U_33
_atom_site_aniso_U_23
_atom_site_aniso_U_13
_atom_site_aniso_U_12
Br1 0.02402(12) 0.03747(14) 0.02924(13) 0.00526(11) 0.00039(11) -0.01105(11)
Br2 0.03721(15) 0.03181(13) 0.02420(12) -0.01023(11) -0.00171(11) 0.00362(11)
O1 0.0214(8) 0.0182(8) 0.0324(8) 0.0037(7) -0.0087(7) 0.0011(7)
O2 0.0259(9) 0.0464(11) 0.0506(12) 0.0238(9) -0.0102(8) -0.0145(9)
O3 0.0261(9) 0.0181(8) 0.0214(8) 0.0021(7) 0.0031(6) -0.0036(7)
O4 0.0586(13) 0.0378(12) 0.0416(12) -0.0207(10) 0.0158(11) -0.0184(10)
O5 0.0331(10) 0.0255(10) 0.0257(9) -0.0062(8) -0.0056(7) 0.0040(7)
O6 0.0247(8) 0.0219(9) 0.0178(8) 0.0012(7) -0.0042(7) -0.0046(6)
O7 0.0353(10) 0.0279(10) 0.0223(9) 0.0020(7) 0.0024(7) -0.0049(8)
C1 0.0192(12) 0.0160(12) 0.0174(11) -0.0029(9) 0.0021(9) 0.0017(9)
C2 0.0240(11) 0.0160(11) 0.0183(11) -0.0031(10) 0.0034(9) -0.0007(10)
C3 0.0293(13) 0.0218(11) 0.0200(11) 0.0046(10) -0.0031(9) 0.0040(11)
C4 0.0202(11) 0.0303(13) 0.0215(12) -0.0016(11) -0.0053(10) 0.0020(10)
C5 0.0235(13) 0.0203(12) 0.0200(12) -0.0015(10) 0.0047(9) -0.0074(9)
C6 0.0214(12) 0.0170(11) 0.0173(12) 0.0007(9) -0.0002(9) -0.0010(9)
C7 0.0221(12) 0.0221(12) 0.0206(12) 0.0005(9) 0.0039(10) 0.0008(10)
C8 0.0319(14) 0.0270(13) 0.0266(14) -0.0015(12) -0.0065(12) -0.0055(11)
C9 0.0404(16) 0.0328(15) 0.0360(16) 0.0042(12) -0.0035(12) -0.0146(12)
C10 0.0185(11) 0.0217(11) 0.0186(12) 0.0031(10) 0.0035(9) -0.0034(10)
C11 0.0162(10) 0.0172(10) 0.0166(11) 0.0036(9) 0.0033(10) -0.0024(9)
C12 0.0181(11) 0.0249(12) 0.0161(11) 0.0017(10) -0.0006(10) -0.0026(9)
C13 0.0216(12) 0.0215(12) 0.0185(12) -0.0028(9) 0.0035(9) -0.0052(9)
C14 0.0195(12) 0.0206(12) 0.0272(12) -0.0016(11) 0.0017(9) 0.0025(10)
C15 0.0168(12) 0.0258(13) 0.0237(13) 0.0043(10) -0.0041(9) 0.0003(10)
C16 0.0178(12) 0.0221(13) 0.0143(12) 0.0032(9) 0.0009(9) -0.0049(10)
C17 0.0164(12) 0.0299(14) 0.0183(12) -0.0001(10) -0.0016(9) 0.0045(11)
C18 0.0304(14) 0.0392(14) 0.0225(13) -0.0026(12) -0.0050(10) -0.0043(12)

loop_
_atom_type_symbol
_atom_type_description
_atom_type_scat_dispersion_real
_atom_type_scat_dispersion_imag
_atom_type_scat_source
C C 0.0033 0.0016 'International Tables Vol C Tables 4.2.6.8 and 6.1.1.4'
H H 0.0000 0.0000 'International Tables Vol C Tables 4.2.6.8 and 6.1.1.4'
O O 0.0106 0.0060 'International Tables Vol C Tables 4.2.6.8 and 6.1.1.4'
Br Br -0.2901 2.4595 'International Tables Vol C Tables 4.2.6.8 and 6.1.1.4'

loop_
_geom_angle_atom_site_label_1
_geom_angle_atom_site_label_2
_geom_angle_atom_site_label_3
_geom_angle
C7 O1 C10 119.86(17)
C8 O3 C2 115.37(17)
C17 O6 C16 117.69(16)
C2 C1 C6 118.1(2)
C2 C1 C7 122.07(19)
C6 C1 C7 119.78(19)
C3 C2 O3 118.33(19)
C3 C2 C1 121.2(2)
O3 C2 C1 120.41(19)
C2 C3 C4 120.6(2)
C2 C3 H3A 119.7
C4 C3 H3A 119.7
C5 C4 C3 118.3(2)
C5 C4 H4A 120.8
C3 C4 H4A 120.8
C6 C5 C4 122.3(2)
C6 C5 Br1 118.02(17)
C4 C5 Br1 119.67(17)
C5 C6 C1 119.4(2)
C5 C6 H6A 120.3
C1 C6 H6A 120.3
O2 C7 O1 121.7(2)
O2 C7 C1 127.3(2)
O1 C7 C1 111.05(18)
O4 C8 O3 122.0(2)
O4 C8 C9 127.6(2)
O3 C8 C9 110.5(2)
C8 C9 H9A 109.5
C8 C9 H9B 109.5
H9A C9 H9B 109.5
C8 C9 H9C 109.5
H9A C9 H9C 109.5
H9B C9 H9C 109.5
O5 C10 O1 121.1(2)
O5 C10 C11 128.0(2)
O1 C10 C11 110.87(18)
C16 C11 C12 118.41(18)
C16 C11 C10 122.37(19)
C12 C11 C10 119.12(19)
C13 C12 C11 120.4(2)
C13 C12 H12A 119.8
C11 C12 H12A 119.8
C12 C13 C14 121.2(2)
C12 C13 Br2 118.83(16)
C14 C13 Br2 119.91(17)
C13 C14 C15 118.6(2)
C13 C14 H14A 120.7
C15 C14 H14A 120.7
C16 C15 C14 121.0(2)
C16 C15 H15A 119.5
C14 C15 H15A 119.5
C15 C16 O6 119.39(19)
C15 C16 C11 120.4(2)
O6 C16 C11 120.04(18)
O7 C17 O6 122.5(2)
O7 C17 C18 126.8(2)
O6 C17 C18 110.7(2)
C17 C18 H18A 109.5
C17 C18 H18B 109.5
H18A C18 H18B 109.5
C17 C18 H18C 109.5
H18A C18 H18C 109.5
H18B C18 H18C 109.5

loop_
_geom_bond_atom_site_label_1
_geom_bond_atom_site_label_2
_geom_bond_distance
Br1 C5 1.898(2)
Br2 C13 1.894(2)
O1 C7 1.367(2)
O1 C10 1.403(2)
O2 C7 1.197(3)
O3 C8 1.367(3)
O3 C2 1.395(2)
O4 C8 1.191(3)
O5 C10 1.186(2)
O6 C17 1.369(3)
O6 C16 1.389(3)
O7 C17 1.196(3)
C1 C2 1.396(3)
C1 C6 1.404(3)
C1 C7 1.478(3)
C2 C3 1.377(3)
C3 C4 1.383(3)
C3 H3A 0.950
C4 C5 1.380(3)
C4 H4A 0.950
C5 C6 1.376(3)
C6 H6A 0.950
C8 C9 1.486(3)
C9 H9A 0.980
C9 H9B 0.980
C9 H9C 0.980
C10 C11 1.485(3)
C11 C16 1.396(3)
C11 C12 1.396(3)
C12 C13 1.377(3)
C12 H12A 0.950
C13 C14 1.383(3)
C14 C15 1.385(3)
C14 H14A 0.950
C15 C16 1.379(3)
C15 H15A 0.950
C17 C18 1.492(3)
C18 H18A 0.980
C18 H18B 0.980
C18 H18C 0.980

loop_
_geom_torsion_atom_site_label_1
_geom_torsion_atom_site_label_2
_geom_torsion_atom_site_label_3
_geom_torsion_atom_site_label_4
_geom_torsion
C8 O3 C2 C3 93.0(2)
C8 O3 C2 C1 -90.3(2)
C6 C1 C2 C3 0.4(3)
C7 C1 C2 C3 -179.1(2)
C6 C1 C2 O3 -176.19(18)
C7 C1 C2 O3 4.3(3)
O3 C2 C3 C4 177.12(19)
C1 C2 C3 C4 0.5(3)
C2 C3 C4 C5 -0.7(3)
C3 C4 C5 C6 0.1(3)
C3 C4 C5 Br1 179.77(16)
C4 C5 C6 C1 0.8(3)
Br1 C5 C6 C1 -178.91(15)
C2 C1 C6 C5 -1.0(3)
C7 C1 C6 C5 178.5(2)
C10 O1 C7 O2 18.7(3)
C10 O1 C7 C1 -162.87(18)
C2 C1 C7 O2 12.8(4)
C6 C1 C7 O2 -166.7(2)
C2 C1 C7 O1 -165.44(18)
C6 C1 C7 O1 15.0(3)
C2 O3 C8 O4 -2.5(3)
C2 O3 C8 C9 178.54(18)
C7 O1 C10 O5 52.8(3)
C7 O1 C10 C11 -128.32(18)
O5 C10 C11 C16 8.1(3)
O1 C10 C11 C16 -170.70(18)
O5 C10 C11 C12 -168.3(2)
O1 C10 C11 C12 13.0(3)
C16 C11 C12 C13 -1.2(3)
C10 C11 C12 C13 175.22(19)
C11 C12 C13 C14 0.3(3)
C11 C12 C13 Br2 -177.60(15)
C12 C13 C14 C15 1.1(3)
Br2 C13 C14 C15 178.99(16)
C13 C14 C15 C16 -1.6(3)
C14 C15 C16 O6 -174.20(19)
C14 C15 C16 C11 0.7(3)
C17 O6 C16 C15 -64.0(3)
C17 O6 C16 C11 121.1(2)
C12 C11 C16 C15 0.7(3)
C10 C11 C16 C15 -175.61(19)
C12 C11 C16 O6 175.59(18)
C10 C11 C16 O6 -0.7(3)
C16 O6 C17 O7 -5.4(3)
C16 O6 C17 C18 175.44(18)
